data_4313438
loop_
_publ_author_name
'Zheng He'
'Cheng He'
'En-Qing Gao'
'Zhe-Ming Wang'
'Xiao-Fan Yang'
'Chun-Sheng Liao'
'Chun-Hua Yan'

_publ_contact_author_address
;
State Key Lab of Rare Earth Materials Chemistry and Applications & 
PKU-HKU Joint Lab on Rare Earth Materials and Bioinorganic Chemistry, 
College of Chemistry and Molecular Engineering, 
Peking University, 
Beijing 100871, 
China
;
_publ_contact_author_email chyan@chem.pku.edu.cn
_publ_contact_author_fax 86-(10)-62754179
_publ_contact_author_name 'Prof. Chun-Hua Yan'
_publ_contact_author_phone 86-(10)-62754179
_publ_section_title
;
 Lanthanide-Transition Heterometallic Extended Structures with Novel
 Orthogonal Metalloligand as Building Block
;
_journal_name_full 'Inorganic Chemistry'
_journal_page_first 2206
_journal_page_last 2208
_journal_paper_doi 10.1021/ic026271n
_journal_volume 42
_journal_year 2003
_chemical_formula_sum 'C67 H63 Cl2 N19 Ni2 O17'
_chemical_formula_weight 1594.68
_chemical_name_systematic
; 
 ? 
;
_space_group_IT_number 14
_symmetry_cell_setting monoclinic
_symmetry_space_group_name_Hall '-P 2ybc'
_symmetry_space_group_name_H-M 'P 1 21/c 1'
_atom_sites_solution_hydrogens geom
_atom_sites_solution_primary direct
_atom_sites_solution_secondary difmap
_audit_creation_method SHELXL-97
_cell_angle_alpha 90.00
_cell_angle_beta 105.4531(4)
_cell_angle_gamma 90.00
_cell_formula_units_Z 4
_cell_length_a 14.84600(10)
_cell_length_b 23.6352(2)
_cell_length_c 20.8378(2)
_cell_measurement_reflns_used 89052
_cell_measurement_temperature 180(2)
_cell_measurement_theta_max 27.485
_cell_measurement_theta_min 3.395
_cell_volume 7047.41(10)
_computing_cell_refinement 'HKL Scalepack (Otwinowski & Minor, 1997)'
_computing_data_collection 'KappaCCD (Nonius B. V., 1998)'
_computing_data_reduction 'HKL Denzo (Otwinowski & Minor, 1997) & maXus (Mackay et al., 1998)'
_computing_molecular_graphics 'Bruker SHELXTL V5.1 (Sheldrick, 1998)'
_computing_publication_material 'SHELXL-97 (Sheldrick, 1997)'
_computing_structure_refinement 'SHELXL-97 (Sheldrick, 1997)'
_computing_structure_solution 'SHELXS-97 (Sheldrick, 1997)'
_diffrn_ambient_temperature 180(2)
_diffrn_detector_area_resol_mean 0.76
_diffrn_measured_fraction_theta_full 0.991
_diffrn_measured_fraction_theta_max 0.991
_diffrn_measurement_device_type 'NONIUS KappaCCD Diffractometer'
_diffrn_measurement_method CCD
_diffrn_radiation_monochromator graphite
_diffrn_radiation_source 'fine-focus sealed tube'
_diffrn_radiation_type MoK\a
_diffrn_radiation_wavelength 0.71073
_diffrn_reflns_av_R_equivalents 0.0585
_diffrn_reflns_av_sigmaI/netI 0.0511
_diffrn_reflns_limit_h_max 18
_diffrn_reflns_limit_h_min -19
_diffrn_reflns_limit_k_max 30
_diffrn_reflns_limit_k_min -30
_diffrn_reflns_limit_l_max 27
_diffrn_reflns_limit_l_min -27
_diffrn_reflns_number 101437
_diffrn_reflns_theta_full 27.50
_diffrn_reflns_theta_max 27.50
_diffrn_reflns_theta_min 3.45
_exptl_absorpt_coefficient_mu 0.694
_exptl_absorpt_correction_T_max 0.941
_exptl_absorpt_correction_T_min 0.846
_exptl_absorpt_correction_type empirical
_exptl_absorpt_process_details '(Blessing, 1995, 1997)'
_exptl_crystal_colour 'brownish red'
_exptl_crystal_density_diffrn 1.503
_exptl_crystal_density_method 'not measured'
_exptl_crystal_description block
_exptl_crystal_F_000 3296
_exptl_crystal_size_max 0.58
_exptl_crystal_size_mid 0.21
_exptl_crystal_size_min 0.10
_refine_diff_density_max 2.701
_refine_diff_density_min -1.637
_refine_diff_density_rms 0.155
_refine_ls_extinction_method none
_refine_ls_goodness_of_fit_ref 1.375
_refine_ls_hydrogen_treatment mixed
_refine_ls_matrix_type full
_refine_ls_number_parameters 801
_refine_ls_number_reflns 16049
_refine_ls_number_restraints 20
_refine_ls_restrained_S_all 18268.521
_refine_ls_R_factor_all 0.1411
_refine_ls_R_factor_gt 0.1034
_refine_ls_shift/su_max 0.000
_refine_ls_shift/su_mean 0.000
_refine_ls_structure_factor_coef Fsqd
_refine_ls_weighting_details 'calc w=1/[\s^2^(Fo^2^)+(0.2000P)^2^+0.0000P] where P=(Fo^2^+2Fc^2^)/3'
_refine_ls_weighting_scheme calc
_refine_ls_wR_factor_gt 0.3262
_refine_ls_wR_factor_ref 0.3556
_reflns_number_gt 10889
_reflns_number_total 16049
_reflns_threshold_expression >2sigma(I)
_cod_data_source_file ic026271nsi20021215_043713_2.cif
_cod_data_source_block Ni
_cod_database_code 4313438

loop_
_symmetry_equiv_pos_as_xyz
'x, y, z'
'-x, y+1/2, -z+1/2'
'-x, -y, -z'
'x, -y-1/2, z-1/2'

loop_
_atom_site_label
_atom_site_fract_x
_atom_site_fract_y
_atom_site_fract_z
? ? ? ?

loop_
_atom_type_symbol
_atom_type_description
_atom_type_scat_dispersion_real
_atom_type_scat_dispersion_imag
_atom_type_scat_source
C C 0.0033 0.0016 'International Tables Vol C Tables 4.2.6.8 and 6.1.1.4'
H H 0.0000 0.0000 'International Tables Vol C Tables 4.2.6.8 and 6.1.1.4'
N N 0.0061 0.0033 'International Tables Vol C Tables 4.2.6.8 and 6.1.1.4'
O O 0.0106 0.0060 'International Tables Vol C Tables 4.2.6.8 and 6.1.1.4'
Cl Cl 0.1484 0.1585 'International Tables Vol C Tables 4.2.6.8 and 6.1.1.4'
Ni Ni 0.3393 1.1124 'International Tables Vol C Tables 4.2.6.8 and 6.1.1.4'
